data_7238850
loop_
_publ_author_name
'Abrahams, Brendan F.'
'Maynard-Casely, Helen E.'
'Robson, Richard'
'White, Keith F.'

_publ_section_title
;
 Copper(ii) coordination polymers of imdc&#x2212; (H2imdc+ = the
 1,3-bis(carboxymethyl)imidazolium cation): unusual sheet interpenetration
 and an unexpected single crystal-to-single crystal transformation
;
_journal_issue 45
_journal_name_full CrystEngComm
_journal_page_first 9729
_journal_paper_doi 10.1039/c3ce41226a
_journal_volume 15
_journal_year 2013
_chemical_formula_sum 'C17 H28 B2 Cu2 F8 N4 O12'
_chemical_formula_weight 781.13
_space_group_IT_number 62
_space_group_name_Hall '-P 2ac 2n'
_space_group_name_H-M_alt 'P n m a'
_symmetry_cell_setting orthorhombic
_symmetry_space_group_name_H-M 'P n m a'
_atom_sites_solution_hydrogens geom
_atom_sites_solution_primary direct
_atom_sites_solution_secondary difmap
_audit_creation_method SHELXL-97
_cell_angle_alpha 90.00
_cell_angle_beta 90.00
_cell_angle_gamma 90.00
_cell_formula_units_Z 4
_cell_length_a 16.6263(3)
_cell_length_b 12.7971(3)
_cell_length_c 14.4678(3)
_cell_measurement_reflns_used 3145
_cell_measurement_temperature 130(2)
_cell_measurement_theta_max 73.36
_cell_measurement_theta_min 4.61
_cell_volume 3078.29(11)
_computing_cell_refinement
;
 CrysAlisPro, Oxford Diffraction Ltd.,
        Version 1.171.33.34d (release 27-02-2009 CrysAlis171 .NET)
        (compiled Feb 27 2009,15:38:38)
;
_computing_data_collection
;
 CrysAlisPro, Oxford Diffraction Ltd.,
        Version 1.171.33.34d (release 27-02-2009 CrysAlis171 .NET)
        (compiled Feb 27 2009,15:38:38)
;
_computing_data_reduction
;
 CrysAlisPro, Oxford Diffraction Ltd.,
        Version 1.171.33.34d (release 27-02-2009 CrysAlis171 .NET)
        (compiled Feb 27 2009,15:38:38)
;
_computing_structure_refinement 'SHELXL-97 (Sheldrick, 1997)'
_computing_structure_solution 'SHELXS-97 (Sheldrick, 1997)'
_diffrn_ambient_temperature 130(2)
_diffrn_measured_fraction_theta_full 0.975
_diffrn_measured_fraction_theta_max 0.975
_diffrn_measurement_device_type 'Goniometer KM4/Xcalibur, detector: Sapphire3'
_diffrn_radiation_monochromator graphite
_diffrn_radiation_source 'fine-focus sealed tube'
_diffrn_radiation_type CuK\a
_diffrn_radiation_wavelength 1.54184
_diffrn_reflns_av_R_equivalents 0.0186
_diffrn_reflns_av_sigmaI/netI 0.0184
_diffrn_reflns_limit_h_max 20
_diffrn_reflns_limit_h_min -20
_diffrn_reflns_limit_k_max 13
_diffrn_reflns_limit_k_min -15
_diffrn_reflns_limit_l_max 11
_diffrn_reflns_limit_l_min -17
_diffrn_reflns_number 7668
_diffrn_reflns_theta_full 73.36
_diffrn_reflns_theta_max 73.36
_diffrn_reflns_theta_min 4.61
_exptl_absorpt_coefficient_mu 2.715
_exptl_absorpt_correction_T_max 1.0000
_exptl_absorpt_correction_T_min 0.80811
_exptl_absorpt_correction_type multi-scan
_exptl_absorpt_process_details
;
        CrysAlisPro, Oxford Diffraction Ltd.,
        Version 1.171.33.34d (release 27-02-2009 CrysAlis171 .NET)
        (compiled Feb 27 2009,15:38:38)
        Empirical absorption correction using spherical harmonics,
 implemented in SCALE3 ABSPACK scaling algorithm.
;
_exptl_crystal_colour blue
_exptl_crystal_density_diffrn 1.685
_exptl_crystal_density_method 'not measured'
_exptl_crystal_description rod
_exptl_crystal_F_000 1576
_exptl_crystal_size_max 0.236
_exptl_crystal_size_mid 0.183
_exptl_crystal_size_min 0.144
_refine_diff_density_max 0.977
_refine_diff_density_min -0.759
_refine_diff_density_rms 0.107
_refine_ls_extinction_method none
_refine_ls_goodness_of_fit_ref 1.163
_refine_ls_hydrogen_treatment constr
_refine_ls_matrix_type full
_refine_ls_number_parameters 237
_refine_ls_number_reflns 3145
_refine_ls_number_restraints 0
_refine_ls_restrained_S_all 1.163
_refine_ls_R_factor_all 0.0639
_refine_ls_R_factor_gt 0.0578
_refine_ls_shift/su_max 0.001
_refine_ls_shift/su_mean 0.000
_refine_ls_structure_factor_coef Fsqd
_refine_ls_weighting_details 'calc w=1/[\s^2^(Fo^2^)+(0.0481P)^2^+16.5702P] where P=(Fo^2^+2Fc^2^)/3'
_refine_ls_weighting_scheme calc
_refine_ls_wR_factor_gt 0.1562
_refine_ls_wR_factor_ref 0.1597
_reflns_number_gt 2818
_reflns_number_total 3145
_reflns_threshold_expression >2sigma(I)
_cod_data_source_file c3ce41226a.txt
_cod_data_source_block shelxl
_cod_depositor_comments
;
The following automatic conversions were performed:

data item '_symmetry_cell_setting' value 'Orthorhombic' was changed
to 'orthorhombic' in accordance with the
/home/saulius/struct/COD-crude-data/automatic-downloads/DataCite-retrospective/RSC/depositions/lib/dictionaries/cif_core.dic
dictionary named 'cif_core.dic' version 2.4.2 last updated on
2011-04-26.

Automatic conversion script
Id: cif_fix_values 6909 2019-04-08 15:41:33Z antanas 
;
_cod_original_sg_symbol_H-M Pnma
_cod_database_code 7238850

loop_
_symmetry_equiv_pos_as_xyz
'x, y, z'
'-x+1/2, -y, z+1/2'
'x+1/2, -y+1/2, -z+1/2'
'-x, y+1/2, -z'
'-x, -y, -z'
'x-1/2, y, -z-1/2'
'-x-1/2, y-1/2, z-1/2'
'x, -y-1/2, z'

loop_
_atom_site_label
_atom_site_type_symbol
_atom_site_fract_x
_atom_site_fract_y
_atom_site_fract_z
_atom_site_U_iso_or_equiv
_atom_site_adp_type
_atom_site_occupancy
_atom_site_symmetry_multiplicity
_atom_site_calc_flag
_atom_site_refinement_flags
_atom_site_disorder_assembly
_atom_site_disorder_group
F5 F 0.1580(9) 0.8672(11) 0.9854(9) 0.095 Uiso 0.403(11) 1 d P . 1
O1W O 0.3392(5) 0.8247(8) 0.9871(6) 0.062(2) Uani 0.50 1 d P A 1
F3 F 0.0773(14) 0.787(2) 1.0138(19) 0.095 Uiso 0.238(15) 1 d P . 2
C1S C -0.6290(4) 0.7500 1.2245(5) 0.0342(15) Uani 1 2 d S . .
H1S1 H -0.5969 0.7934 1.2664 0.051 Uiso 0.50 1 calc PR . .
H1S2 H -0.6312 0.6783 1.2483 0.051 Uiso 0.50 1 calc PR . .
H1S3 H -0.6837 0.7783 1.2205 0.051 Uiso 0.50 1 calc PR . .
F10 F -0.0626(10) 0.7843(14) 0.8007(6) 0.204(12) Uani 0.50 1 d P . .
C2S C -0.1439(9) 0.8558(12) 1.0409(11) 0.068(4) Uiso 0.50 1 d P B 5
H2S1 H -0.1808 0.9119 1.0589 0.102 Uiso 0.50 1 calc PR B 5
H2S2 H -0.1324 0.8609 0.9746 0.102 Uiso 0.50 1 calc PR B 5
H2S3 H -0.0936 0.8623 1.0758 0.102 Uiso 0.50 1 calc PR B 5
O3S O -0.0909(10) 0.8902(14) 0.9859(12) 0.132(5) Uiso 0.50 1 d P C 6
C3S C -0.0635(16) 0.961(2) 1.0653(18) 0.140(9) Uiso 0.50 1 d P C 6
H3S1 H -0.0346 1.0211 1.0402 0.210 Uiso 0.50 1 calc PR C 6
H3S2 H -0.0277 0.9212 1.1063 0.210 Uiso 0.50 1 calc PR C 6
H3S3 H -0.1105 0.9846 1.1001 0.210 Uiso 0.50 1 calc PR C 6
B2 B -0.0482(8) 0.7500 0.7152(11) 0.075(4) Uani 1 2 d S . .
F8 F 0.0329(3) 0.7500 0.6957(5) 0.0835(19) Uani 1 2 d S . .
F9 F -0.0813(2) 0.8358(4) 0.6698(4) 0.0884(15) Uani 1 1 d . . .
B1 B 0.1495(10) 0.7500 0.9958(12) 0.097(5) Uani 1 2 d S . .
F1 F 0.1829(6) 0.7500 1.0824(6) 0.119(3) Uani 1 2 d S . .
Cu1 Cu -0.46651(5) 0.7500 1.11570(6) 0.0207(2) Uani 1 2 d S . .
Cu2 Cu -0.30844(5) 0.7500 1.08798(6) 0.0205(2) Uani 1 2 d S . .
O2 O -0.30959(17) 0.8574(3) 1.1843(2) 0.0290(7) Uani 1 1 d . . .
O3 O -0.46728(17) 0.8576(2) 1.0180(2) 0.0278(7) Uani 1 1 d . . .
O4 O -0.33380(18) 0.8565(3) 0.9953(2) 0.0308(7) Uani 1 1 d . . .
O1 O -0.44330(17) 0.8583(3) 1.2085(2) 0.0312(7) Uani 1 1 d . . .
O1S O -0.5933(3) 0.7500 1.1351(4) 0.0472(15) Uani 1 2 d S . .
H1S H -0.6272 0.7500 1.0822 0.057 Uiso 1 2 calc SR . .
O2S O -0.1826(3) 0.7500 1.0617(4) 0.0427(13) Uani 1 2 d S . .
N2 N -0.2817(2) 1.0106(3) 1.3037(3) 0.0303(9) Uani 1 1 d . . .
C4 C -0.2259(3) 0.9842(4) 1.3651(3) 0.0313(10) Uani 1 1 d . . .
H4 H -0.2336 0.9392 1.4166 0.038 Uiso 1 1 calc R . .
N1 N -0.3423(2) 0.9687(3) 0.8426(3) 0.0296(8) Uani 1 1 d . . .
C2 C -0.4038(3) 0.8856(3) 0.9781(3) 0.0266(9) Uani 1 1 d . . .
C1 C -0.3725(3) 0.8878(4) 1.2235(3) 0.0270(9) Uani 1 1 d . . .
C3 C -0.4143(3) 0.9652(4) 0.9008(3) 0.0336(11) Uani 1 1 d . . .
H3A H -0.4615 0.9462 0.8627 0.040 Uiso 1 1 calc R . .
H3B H -0.4242 1.0352 0.9278 0.040 Uiso 1 1 calc R . .
C7 C -0.3634(3) 0.9685(4) 1.3002(3) 0.0319(10) Uani 1 1 d . . .
H7A H -0.4020 1.0263 1.2897 0.038 Uiso 1 1 calc R . .
H7B H -0.3766 0.9357 1.3603 0.038 Uiso 1 1 calc R . .
C5 C -0.3294(3) 0.9097(4) 0.7647(4) 0.0397(12) Uani 1 1 d . . .
H5 H -0.3677 0.8669 0.7340 0.048 Uiso 1 1 calc R . .
C6 C -0.2476(3) 1.0762(4) 1.2401(4) 0.0439(13) Uani 1 1 d . . .
H6 H -0.2737 1.1062 1.1881 0.053 Uiso 1 1 calc R . .
F7 F 0.1936(8) 0.7735(15) 0.9202(10) 0.095 Uiso 0.337(11) 1 d P . .
F2 F 0.0696(18) 0.7500 0.956(3) 0.095 Uiso 0.266(18) 2 d SP . .
F6 F 0.2125(13) 0.8232(18) 0.9651(16) 0.095 Uiso 0.266(12) 1 d P . .
F4 F 0.092(3) 0.844(5) 0.987(4) 0.095 Uiso 0.119(13) 1 d P . .

loop_
_atom_site_aniso_label
_atom_site_aniso_U_11
_atom_site_aniso_U_22
_atom_site_aniso_U_33
_atom_site_aniso_U_23
_atom_site_aniso_U_13
_atom_site_aniso_U_12
O1W 0.068(6) 0.073(6) 0.044(5) -0.006(4) -0.017(4) 0.026(5)
C1S 0.029(3) 0.043(4) 0.030(4) 0.000 0.010(3) 0.000
F10 0.299(18) 0.26(3) 0.049(5) -0.018(8) 0.012(7) 0.22(2)
B2 0.058(7) 0.070(8) 0.096(10) 0.000 0.014(7) 0.000
F8 0.046(3) 0.082(4) 0.123(6) 0.000 -0.015(3) 0.000
F9 0.056(2) 0.088(3) 0.121(4) -0.019(3) 0.021(2) 0.017(2)
B1 0.076(10) 0.136(16) 0.079(11) 0.000 0.017(8) 0.000
F1 0.160(8) 0.110(6) 0.086(6) 0.000 0.015(5) 0.000
Cu1 0.0131(4) 0.0282(5) 0.0210(5) 0.000 0.0014(3) 0.000
Cu2 0.0136(4) 0.0266(5) 0.0213(5) 0.000 0.0004(3) 0.000
O2 0.0209(14) 0.0334(17) 0.0327(17) -0.0099(14) -0.0020(12) 0.0018(13)
O3 0.0237(14) 0.0318(16) 0.0280(16) 0.0068(14) 0.0073(12) 0.0058(13)
O4 0.0243(15) 0.0408(18) 0.0273(16) 0.0114(14) 0.0033(12) 0.0014(14)
O1 0.0215(15) 0.0433(19) 0.0289(16) -0.0115(15) -0.0008(12) -0.0002(14)
O1S 0.013(2) 0.097(5) 0.031(3) 0.000 0.0043(19) 0.000
O2S 0.014(2) 0.070(4) 0.044(3) 0.000 0.002(2) 0.000
N2 0.0284(19) 0.033(2) 0.030(2) -0.0082(17) -0.0089(16) 0.0048(16)
C4 0.032(2) 0.033(2) 0.029(2) -0.008(2) -0.0063(19) 0.006(2)
N1 0.0292(19) 0.031(2) 0.029(2) 0.0099(17) 0.0072(16) 0.0059(17)
C2 0.024(2) 0.026(2) 0.029(2) -0.0018(19) 0.0045(17) 0.0034(17)
C1 0.024(2) 0.032(2) 0.025(2) -0.0012(19) -0.0038(17) 0.0036(18)
C3 0.027(2) 0.037(3) 0.037(3) 0.012(2) 0.011(2) 0.009(2)
C7 0.027(2) 0.037(3) 0.032(2) -0.009(2) -0.0057(18) 0.003(2)
C5 0.041(3) 0.040(3) 0.038(3) 0.000(2) 0.010(2) -0.006(2)
C6 0.046(3) 0.041(3) 0.045(3) 0.009(3) -0.019(2) -0.004(2)

loop_
_atom_type_symbol
_atom_type_description
_atom_type_scat_dispersion_real
_atom_type_scat_dispersion_imag
_atom_type_scat_source
C C 0.0181 0.0091 'International Tables Vol C Tables 4.2.6.8 and 6.1.1.4'
H H 0.0000 0.0000 'International Tables Vol C Tables 4.2.6.8 and 6.1.1.4'
B B 0.0090 0.0039 'International Tables Vol C Tables 4.2.6.8 and 6.1.1.4'
N N 0.0311 0.0180 'International Tables Vol C Tables 4.2.6.8 and 6.1.1.4'
O O 0.0492 0.0322 'International Tables Vol C Tables 4.2.6.8 and 6.1.1.4'
F F 0.0727 0.0534 'International Tables Vol C Tables 4.2.6.8 and 6.1.1.4'
Cu Cu -1.9646 0.5888 'International Tables Vol C Tables 4.2.6.8 and 6.1.1.4'

loop_
_geom_angle_atom_site_label_1
_geom_angle_atom_site_label_2
_geom_angle_atom_site_label_3
_geom_angle
_geom_angle_site_symmetry_1
_geom_angle_site_symmetry_3
F6 F5 F4 131(3) . .
F6 F5 B1 66.3(15) . .
F4 F5 B1 69(3) . .
F6 F5 F7 34.7(13) . .
F4 F5 F7 100(3) . .
B1 F5 F7 50.6(9) . .
F4 F3 F3 148(4) . 8_575
F4 F3 F2 93(4) . .
F3 F3 F2 61(2) 8_575 .
F4 F3 B1 88(4) . .
F3 F3 B1 68.8(12) 8_575 .
F2 F3 B1 77(3) . .
F4 F3 F4 132(6) . 8_575
F3 F3 F4 15.3(18) 8_575 8_575
F2 F3 F4 49(3) . 8_575
B1 F3 F4 59(2) . 8_575
F10 F10 B2 70.8(8) 8_575 .
F10 B2 F10 38.5(16) . 8_575
F10 B2 F8 111.4(13) . .
F10 B2 F8 111.4(13) 8_575 .
F10 B2 F9 96.2(8) . .
F10 B2 F9 128.8(13) 8_575 .
F8 B2 F9 106.8(8) . .
F10 B2 F9 128.8(13) . 8_575
F10 B2 F9 96.2(8) 8_575 8_575
F8 B2 F9 106.8(8) . 8_575
F9 B2 F9 104.1(11) . 8_575
F3 B1 F3 42(3) . 8_575
F3 B1 F7 125.0(18) . .
F3 B1 F7 137(2) 8_575 .
F3 B1 F7 137(2) . 8_575
F3 B1 F7 125.0(18) 8_575 8_575
F7 B1 F7 25.8(17) . 8_575
F3 B1 F1 100.9(16) . .
F3 B1 F1 100.9(16) 8_575 .
F7 B1 F1 121.4(15) . .
F7 B1 F1 121.4(15) 8_575 .
F3 B1 F2 40.7(13) . .
F3 B1 F2 40.7(13) 8_575 .
F7 B1 F2 100.2(19) . .
F7 B1 F2 100.2(19) 8_575 .
F1 B1 F2 137.2(19) . .
F3 B1 F6 159.5(18) . 8_575
F3 B1 F6 118.5(16) 8_575 8_575
F7 B1 F6 60.8(15) . 8_575
F7 B1 F6 39.5(10) 8_575 8_575
F1 B1 F6 89.3(13) . 8_575
F2 B1 F6 122.2(16) . 8_575
F3 B1 F6 118.5(16) . .
F3 B1 F6 159.5(18) 8_575 .
F7 B1 F6 39.5(10) . .
F7 B1 F6 60.8(15) 8_575 .
F1 B1 F6 89.3(14) . .
F2 B1 F6 122.2(16) . .
F6 B1 F6 79(2) 8_575 .
F3 B1 F5 75.3(14) . .
F3 B1 F5 117.6(17) 8_575 .
F7 B1 F5 69.4(11) . .
F7 B1 F5 95.1(13) 8_575 .
F1 B1 F5 93.1(9) . .
F2 B1 F5 92.6(10) . .
F6 B1 F5 122.2(17) 8_575 .
F6 B1 F5 43.5(9) . .
F3 B1 F5 117.6(17) . 8_575
F3 B1 F5 75.3(14) 8_575 8_575
F7 B1 F5 95.1(13) . 8_575
F7 B1 F5 69.4(11) 8_575 8_575
F1 B1 F5 93.1(9) . 8_575
F2 B1 F5 92.6(10) . 8_575
F6 B1 F5 43.5(9) 8_575 8_575
F6 B1 F5 122.2(17) . 8_575
F5 B1 F5 164.3(17) . 8_575
F3 B1 F4 74(3) . 8_575
F3 B1 F4 34(2) 8_575 8_575
F7 B1 F4 116(2) . 8_575
F7 B1 F4 95(2) 8_575 8_575
F1 B1 F4 109(2) . 8_575
F2 B1 F4 53(2) . 8_575
F6 B1 F4 86(2) 8_575 8_575
F6 B1 F4 156(3) . 8_575
F5 B1 F4 145(3) . 8_575
F5 B1 F4 44(2) 8_575 8_575
F3 B1 F4 34(2) . .
F3 B1 F4 74(3) 8_575 .
F7 B1 F4 95(2) . .
F7 B1 F4 116(2) 8_575 .
F1 B1 F4 109.3(19) . .
F2 B1 F4 53(2) . .
F6 B1 F4 156(3) 8_575 .
F6 B1 F4 86(2) . .
F5 B1 F4 44(2) . .
F5 B1 F4 145(3) 8_575 .
F4 B1 F4 102(5) 8_575 .
O1 Cu1 O1 89.5(2) . 8_575
O1 Cu1 O3 89.92(14) . .
O1 Cu1 O3 168.94(13) 8_575 .
O1 Cu1 O3 168.94(13) . 8_575
O1 Cu1 O3 89.92(14) 8_575 8_575
O3 Cu1 O3 88.52(19) . 8_575
O1 Cu1 O1S 96.00(13) . .
O1 Cu1 O1S 96.00(13) 8_575 .
O3 Cu1 O1S 95.04(13) . .
O3 Cu1 O1S 95.04(13) 8_575 .
O1 Cu1 Cu2 84.78(9) . .
O1 Cu1 Cu2 84.78(9) 8_575 .
O3 Cu1 Cu2 84.16(9) . .
O3 Cu1 Cu2 84.16(9) 8_575 .
O1S Cu1 Cu2 178.89(15) . .
O2 Cu2 O2 89.2(2) . 8_575
O2 Cu2 O4 166.97(13) . 8_575
O2 Cu2 O4 89.82(14) 8_575 8_575
O2 Cu2 O4 89.82(14) . .
O2 Cu2 O4 166.97(13) 8_575 .
O4 Cu2 O4 88.2(2) 8_575 .
O2 Cu2 O2S 97.87(14) . .
O2 Cu2 O2S 97.87(14) 8_575 .
O4 Cu2 O2S 95.13(14) 8_575 .
O4 Cu2 O2S 95.13(14) . .
O2 Cu2 Cu1 83.28(9) . .
O2 Cu2 Cu1 83.27(9) 8_575 .
O4 Cu2 Cu1 83.70(9) 8_575 .
O4 Cu2 Cu1 83.70(9) . .
O2S Cu2 Cu1 178.37(15) . .
C1 O2 Cu2 123.3(3) . .
C2 O3 Cu1 121.6(3) . .
C2 O4 Cu2 123.1(3) . .
C1 O1 Cu1 120.9(3) . .
C1S O1S Cu1 122.2(4) . .
C2S O2S C2S 124.6(12) 8_575 .
C2S O2S Cu2 116.7(6) 8_575 .
C2S O2S Cu2 116.7(6) . .
C4 N2 C6 108.4(4) . .
C4 N2 C7 125.4(4) . .
C6 N2 C7 126.0(4) . .
N1 C4 N2 108.6(4) 2_475 .
C4 N1 C5 108.5(4) 2_474 .
C4 N1 C3 124.9(4) 2_474 .
C5 N1 C3 125.7(4) . .
O4 C2 O3 127.4(4) . .
O4 C2 C3 116.9(4) . .
O3 C2 C3 115.7(4) . .
O2 C1 O1 127.8(4) . .
O2 C1 C7 117.3(4) . .
O1 C1 C7 114.9(4) . .
N1 C3 C2 110.5(4) . .
N2 C7 C1 111.5(4) . .
C6 C5 N1 107.0(5) 2_474 .
C5 C6 N2 107.5(5) 2_475 .
F7 F7 F6 131.4(17) 8_575 .
F7 F7 B1 77.1(9) 8_575 .
F6 F7 B1 77.1(17) . .
F7 F7 F6 30.2(10) 8_575 8_575
F6 F7 F6 101(2) . 8_575
B1 F7 F6 63.8(12) . 8_575
F7 F7 F5 137.1(7) 8_575 .
F6 F7 F5 40.9(16) . .
B1 F7 F5 60.0(8) . .
F6 F7 F5 116.8(13) 8_575 .
F3 F2 F3 59(4) 8_575 .
F3 F2 F4 97(4) 8_575 .
F3 F2 F4 40(2) . .
F3 F2 F4 40(2) 8_575 8_575
F3 F2 F4 97(4) . 8_575
F4 F2 F4 129(5) . 8_575
F3 F2 B1 63(2) 8_575 .
F3 F2 B1 63(2) . .
F4 F2 B1 67(2) . .
F4 F2 B1 67(3) 8_575 .
F7 F6 F5 104(2) . .
F7 F6 F7 18.4(13) . 8_575
F5 F6 F7 112(2) . 8_575
F7 F6 B1 63.4(16) . .
F5 F6 B1 70.3(14) . .
F7 F6 B1 55.4(12) 8_575 .
F3 F4 F5 120(6) . .
F3 F4 F2 47(3) . .
F5 F4 F2 120(4) . .
F3 F4 B1 58(4) . .
F5 F4 B1 67(3) . .
F2 F4 B1 60(3) . .
F3 F4 F3 17(2) . 8_575
F5 F4 F3 113(4) . 8_575
F2 F4 F3 33(2) . 8_575
B1 F4 F3 47(2) . 8_575

loop_
_geom_bond_atom_site_label_1
_geom_bond_atom_site_label_2
_geom_bond_distance
_geom_bond_site_symmetry_2
F5 F6 1.11(2) .
F5 F4 1.14(5) .
F5 B1 1.515(14) .
F5 F7 1.64(2) .
F3 F4 0.86(5) .
F3 F3 0.95(5) 8_575
F3 F2 0.97(3) .
F3 B1 1.32(3) .
F3 F4 1.74(8) 8_575
C1S O1S 1.425(8) .
F10 F10 0.88(4) 8_575
F10 B2 1.333(17) .
C2S O2S 1.529(15) .
O3S C3S 1.53(3) .
B2 F10 1.333(17) 8_575
B2 F8 1.378(14) .
B2 F9 1.393(10) .
B2 F9 1.393(10) 8_575
B1 F3 1.32(3) 8_575
B1 F7 1.351(19) .
B1 F7 1.351(19) 8_575
B1 F1 1.369(19) .
B1 F2 1.45(4) .
B1 F6 1.47(2) 8_575
B1 F6 1.47(2) .
B1 F5 1.515(14) 8_575
B1 F4 1.54(5) 8_575
B1 F4 1.54(5) .
Cu1 O1 1.968(3) .
Cu1 O1 1.968(3) 8_575
Cu1 O3 1.973(3) .
Cu1 O3 1.973(3) 8_575
Cu1 O1S 2.126(4) .
Cu1 Cu2 2.6586(11) .
Cu2 O2 1.957(3) .
Cu2 O2 1.957(3) 8_575
Cu2 O4 1.957(3) 8_575
Cu2 O4 1.957(3) .
Cu2 O2S 2.127(4) .
O2 C1 1.251(5) .
O3 C2 1.255(5) .
O4 C2 1.248(5) .
O1 C1 1.255(5) .
O2S C2S 1.529(15) 8_575
N2 C4 1.328(6) .
N2 C6 1.369(7) .
N2 C7 1.462(6) .
C4 N1 1.324(6) 2_475
N1 C4 1.324(6) 2_474
N1 C5 1.375(6) .
N1 C3 1.464(5) .
C2 C3 1.522(6) .
C1 C7 1.523(6) .
C5 C6 1.340(7) 2_474
C6 C5 1.340(7) 2_475
F7 F7 0.60(4) 8_575
F7 F6 0.96(2) .
F7 F6 1.43(3) 8_575
F2 F3 0.97(3) 8_575
F2 F4 1.33(6) .
F2 F4 1.33(6) 8_575
F6 F7 1.43(3) 8_575
F4 F3 1.74(8) 8_575
